data_4350609
loop_
_publ_author_name
'Timosheva, Natalya V.'
'Chandrasekaran, A.'
'Holmes, Robert R.'

_publ_section_title
;
 Biologically relevant phosphoranes: synthesis and structural
 characterization of glucofuranose-derived phosphoranes with penta- and
 hexacoordination at phosphorus.
;
_journal_issue 26
_journal_name_full 'Inorganic chemistry'
_journal_page_first 10836
_journal_page_last 10848
_journal_paper_doi 10.1021/ic061596f
_journal_volume 45
_journal_year 2006
_chemical_formula_moiety 'C34 H46 F3 O9 P'
_chemical_formula_sum 'C34 H46 F3 O9 P'
_chemical_formula_weight 686.68
_space_group_IT_number 4
_space_group_name_Hall 'P 2yb'
_space_group_name_H-M_alt 'P 1 21 1'
_symmetry_cell_setting monoclinic
_symmetry_space_group_name_H-M 'P 1 21 1'
_atom_sites_solution_hydrogens geom
_atom_sites_solution_primary direct
_atom_sites_solution_secondary difmap
_audit_creation_method SHELXL-97
_cell_angle_alpha 90.00
_cell_angle_beta 109.2145(7)
_cell_angle_gamma 90.00
_cell_formula_units_Z 4
_cell_length_a 10.8623(2)
_cell_length_b 25.0460(4)
_cell_length_c 13.9799(3)
_cell_measurement_reflns_used 6331
_cell_measurement_temperature 293(2)
_cell_measurement_theta_max 25.03
_cell_measurement_theta_min 4.08
_cell_volume 3591.46(12)
_computing_structure_refinement 'SHELXL-97 (Sheldrick, 1997)'
_computing_structure_solution 'SHELXS-97 (Sheldrick, 1990)'
_diffrn_ambient_temperature 293(2)
_diffrn_measured_fraction_theta_full 0.988
_diffrn_measured_fraction_theta_max 0.988
_diffrn_measurement_device_type 'Nonius KappaCCD area detector'
_diffrn_radiation_monochromator graphite
_diffrn_radiation_source 'fine-focus sealed tube'
_diffrn_radiation_type MoK\a
_diffrn_radiation_wavelength 0.71073
_diffrn_reflns_av_R_equivalents 0.0000
_diffrn_reflns_av_sigmaI/netI 0.0343
_diffrn_reflns_limit_h_max 12
_diffrn_reflns_limit_h_min -12
_diffrn_reflns_limit_k_max 28
_diffrn_reflns_limit_k_min -29
_diffrn_reflns_limit_l_max 16
_diffrn_reflns_limit_l_min -16
_diffrn_reflns_number 12328
_diffrn_reflns_theta_full 25.01
_diffrn_reflns_theta_max 25.01
_diffrn_reflns_theta_min 4.10
_exptl_absorpt_coefficient_mu 0.142
_exptl_absorpt_correction_T_max 0.9195
_exptl_absorpt_correction_T_min 0.8887
_exptl_crystal_colour colorless
_exptl_crystal_density_diffrn 1.270
_exptl_crystal_density_method 'not measured'
_exptl_crystal_description block
_exptl_crystal_F_000 1456
_exptl_crystal_size_max 0.85
_exptl_crystal_size_mid 0.75
_exptl_crystal_size_min 0.60
_refine_diff_density_max 0.436
_refine_diff_density_min -0.377
_refine_diff_density_rms 0.037
_refine_ls_abs_structure_details 'Flack H D (1983), Acta Cryst. A39, 876-881'
_refine_ls_abs_structure_Flack 0.06(9)
_refine_ls_extinction_method none
_refine_ls_goodness_of_fit_ref 1.030
_refine_ls_hydrogen_treatment riding
_refine_ls_matrix_type full
_refine_ls_number_parameters 851
_refine_ls_number_reflns 12328
_refine_ls_number_restraints 1
_refine_ls_restrained_S_all 1.030
_refine_ls_R_factor_all 0.0649
_refine_ls_R_factor_gt 0.0527
_refine_ls_shift/su_max 0.002
_refine_ls_shift/su_mean 0.000
_refine_ls_structure_factor_coef Fsqd
_refine_ls_weighting_details 'calc w=1/[\s^2^(Fo^2^)+(0.0666P)^2^+1.5935P] where P=(Fo^2^+2Fc^2^)/3'
_refine_ls_weighting_scheme calc
_refine_ls_wR_factor_gt 0.1282
_refine_ls_wR_factor_ref 0.1375
_reflns_number_gt 10496
_reflns_number_total 12328
_reflns_threshold_expression >2sigma(I)
_cod_data_source_file ic061596fsi20060918_073947.cif
_cod_data_source_block ntp35_(compound_=_8)
_cod_depositor_comments
;
The following automatic conversions were performed:

data item '_symmetry_cell_setting' value 'Monoclinic' was changed to
'monoclinic' in accordance with the
/home/saulius/struct/COD-crude-data/automatic-downloads/DataCite-retrospective/ACS/depositions/lib/dictionaries/cif_core.dic
dictionary named 'cif_core.dic' version 2.4.2 last updated on
2011-04-26.

Automatic conversion script
Id: cif_fix_values 6909 2019-04-08 15:41:33Z antanas 
;
_cod_original_cell_volume 3591.46(11)
_cod_original_sg_symbol_H-M P2(1)
_cod_database_code 4350609

loop_
_symmetry_equiv_pos_as_xyz
'x, y, z'
'-x, y+1/2, -z'

loop_
_atom_site_label
_atom_site_type_symbol
_atom_site_fract_x
_atom_site_fract_y
_atom_site_fract_z
_atom_site_U_iso_or_equiv
_atom_site_adp_type
_atom_site_occupancy
_atom_site_symmetry_multiplicity
_atom_site_calc_flag
_atom_site_refinement_flags
P1 P 0.43350(8) 0.38761(3) 0.70813(6) 0.0469(2) Uani 1 1 d .
F1 F 0.4753(10) 0.21709(17) 0.7513(5) 0.258(4) Uani 1 1 d .
F2 F 0.5467(4) 0.20505(11) 0.6309(3) 0.1177(11) Uani 1 1 d .
F3 F 0.3546(6) 0.2282(2) 0.6139(7) 0.241(4) Uani 1 1 d .
O1 O 0.2505(4) 0.55387(12) 0.7943(2) 0.0872(10) Uani 1 1 d .
O2 O 0.1228(4) 0.62764(16) 0.7239(3) 0.1072(12) Uani 1 1 d .
O3 O 0.2364(3) 0.63602(16) 0.6179(3) 0.1031(12) Uani 1 1 d .
O4 O 0.5157(4) 0.56568(16) 0.7800(6) 0.211(4) Uani 1 1 d .
O5 O 0.4251(2) 0.45394(9) 0.70659(16) 0.0482(5) Uani 1 1 d .
O6 O 0.3300(2) 0.38439(9) 0.76701(17) 0.0542(5) Uani 1 1 d .
O7 O 0.5877(2) 0.38566(9) 0.76792(16) 0.0488(5) Uani 1 1 d .
O8 O 0.3985(2) 0.38587(9) 0.58666(16) 0.0545(5) Uani 1 1 d .
O9 O 0.4284(2) 0.32162(9) 0.71061(17) 0.0566(6) Uani 1 1 d .
C1 C 0.2458(5) 0.60913(17) 0.7772(4) 0.0848(14) Uani 1 1 d .
H1 H 0.2804 0.6282 0.8417 0.102 Uiso 1 1 calc R
C2 C 0.3265(4) 0.62091(17) 0.7117(4) 0.0840(13) Uani 1 1 d .
H2 H 0.3894 0.6495 0.7405 0.101 Uiso 1 1 calc R
C3 C 0.3939(4) 0.56924(18) 0.7060(4) 0.0865(15) Uani 1 1 d .
H3 H 0.4004 0.5640 0.6383 0.104 Uiso 1 1 calc R
C4 C 0.3034(3) 0.52825(14) 0.7275(3) 0.0520(8) Uani 1 1 d .
H4 H 0.2334 0.5196 0.6644 0.062 Uiso 1 1 calc R
C5 C 0.3704(3) 0.47706(13) 0.7761(2) 0.0496(7) Uani 1 1 d .
H5 H 0.4390 0.4850 0.8403 0.059 Uiso 1 1 calc R
C6 C 0.2803(4) 0.43399(14) 0.7916(3) 0.0590(9) Uani 1 1 d .
H6A H 0.2815 0.4337 0.8613 0.071 Uiso 1 1 calc R
H6B H 0.1916 0.4399 0.7475 0.071 Uiso 1 1 calc R
C7 C 0.1112(5) 0.6407(2) 0.6247(4) 0.0871(14) Uani 1 1 d .
C8 C 0.0608(6) 0.6962(3) 0.6024(6) 0.130(3) Uani 1 1 d .
H8A H 0.0528 0.7052 0.5339 0.195 Uiso 1 1 calc R
H8B H 0.1201 0.7205 0.6480 0.195 Uiso 1 1 calc R
H8C H -0.0232 0.6987 0.6111 0.195 Uiso 1 1 calc R
C9 C 0.0240(8) 0.6003(4) 0.5556(8) 0.200(5) Uani 1 1 d .
H9A H 0.0151 0.6087 0.4866 0.300 Uiso 1 1 calc R
H9B H -0.0602 0.6011 0.5640 0.300 Uiso 1 1 calc R
H9C H 0.0613 0.5654 0.5720 0.300 Uiso 1 1 calc R
C10 C 0.6742(3) 0.42967(12) 0.7886(2) 0.0445(7) Uani 1 1 d .
C11 C 0.7417(3) 0.44278(13) 0.8902(2) 0.0463(7) Uani 1 1 d .
C12 C 0.8249(4) 0.48643(15) 0.9047(3) 0.0564(9) Uani 1 1 d .
H12 H 0.8693 0.4972 0.9708 0.068 Uiso 1 1 calc R
C13 C 0.8453(3) 0.51490(15) 0.8254(3) 0.0580(9) Uani 1 1 d .
C14 C 0.7842(3) 0.49693(14) 0.7280(3) 0.0554(8) Uani 1 1 d .
H14 H 0.8012 0.5140 0.6746 0.067 Uiso 1 1 calc R
C15 C 0.6981(3) 0.45421(13) 0.7072(3) 0.0496(8) Uani 1 1 d .
C16 C 0.6405(4) 0.43367(15) 0.5994(3) 0.0590(9) Uani 1 1 d .
H16A H 0.7035 0.4403 0.5652 0.071 Uiso 1 1 calc R
H16B H 0.6312 0.3953 0.6027 0.071 Uiso 1 1 calc R
C17 C 0.5115(4) 0.45595(15) 0.5342(2) 0.0572(9) Uani 1 1 d .
C18 C 0.5045(5) 0.50206(16) 0.4766(3) 0.0656(10) Uani 1 1 d .
H18 H 0.5810 0.5203 0.4817 0.079 Uiso 1 1 calc R
C19 C 0.3884(5) 0.52131(18) 0.4128(3) 0.0784(13) Uani 1 1 d .
C20 C 0.2775(5) 0.4922(2) 0.4015(3) 0.0818(13) Uani 1 1 d .
H20 H 0.1998 0.5043 0.3551 0.098 Uiso 1 1 calc R
C21 C 0.2734(4) 0.44541(17) 0.4552(3) 0.0673(10) Uani 1 1 d .
C22 C 0.3927(4) 0.43089(14) 0.5253(2) 0.0559(9) Uani 1 1 d .
C23 C 0.7317(3) 0.41052(15) 0.9811(2) 0.0510(8) Uani 1 1 d .
C24 C 0.1465(5) 0.4125(2) 0.4325(3) 0.0851(14) Uani 1 1 d .
C25 C 0.7623(5) 0.35142(17) 0.9696(3) 0.0771(12) Uani 1 1 d .
H25A H 0.8476 0.3484 0.9637 0.116 Uiso 1 1 calc R
H25B H 0.6988 0.3370 0.9100 0.116 Uiso 1 1 calc R
H25C H 0.7597 0.3319 1.0280 0.116 Uiso 1 1 calc R
C26 C 0.5965(3) 0.41541(15) 0.9910(3) 0.0558(8) Uani 1 1 d .
H26A H 0.5774 0.4524 0.9978 0.084 Uiso 1 1 calc R
H26B H 0.5943 0.3961 1.0497 0.084 Uiso 1 1 calc R
H26C H 0.5328 0.4009 0.9316 0.084 Uiso 1 1 calc R
C27 C 0.8290(4) 0.43070(19) 1.0815(3) 0.0689(11) Uani 1 1 d .
H27A H 0.8118 0.4676 1.0906 0.103 Uiso 1 1 calc R
H27B H 0.9162 0.4270 1.0798 0.103 Uiso 1 1 calc R
H27C H 0.8196 0.4101 1.1366 0.103 Uiso 1 1 calc R
C28 C 0.9352(4) 0.56263(19) 0.8469(4) 0.0819(13) Uani 1 1 d .
H28A H 0.8906 0.5926 0.8078 0.123 Uiso 1 1 calc R
H28B H 1.0110 0.5544 0.8288 0.123 Uiso 1 1 calc R
H28C H 0.9611 0.5712 0.9177 0.123 Uiso 1 1 calc R
C29 C 0.3847(7) 0.5723(2) 0.3529(4) 0.1099(19) Uani 1 1 d .
H29A H 0.3975 0.5638 0.2899 0.165 Uiso 1 1 calc R
H29B H 0.4526 0.5959 0.3913 0.165 Uiso 1 1 calc R
H29C H 0.3016 0.5894 0.3397 0.165 Uiso 1 1 calc R
C30 C 0.1720(6) 0.3574(3) 0.3978(6) 0.139(3) Uani 1 1 d .
H30A H 0.2004 0.3608 0.3399 0.209 Uiso 1 1 calc R
H30B H 0.0932 0.3367 0.3799 0.209 Uiso 1 1 calc R
H30C H 0.2384 0.3399 0.4517 0.209 Uiso 1 1 calc R
C31 C 0.0351(6) 0.4381(4) 0.3469(5) 0.151(3) Uani 1 1 d .
H31A H 0.0605 0.4413 0.2875 0.227 Uiso 1 1 calc R
H31B H 0.0165 0.4728 0.3677 0.227 Uiso 1 1 calc R
H31C H -0.0412 0.4161 0.3319 0.227 Uiso 1 1 calc R
C32 C 0.1028(5) 0.4082(3) 0.5227(4) 0.111(2) Uani 1 1 d .
H32A H 0.0240 0.3876 0.5055 0.167 Uiso 1 1 calc R
H32B H 0.0871 0.4433 0.5438 0.167 Uiso 1 1 calc R
H32C H 0.1693 0.3910 0.5769 0.167 Uiso 1 1 calc R
C33 C 0.5061(5) 0.29081(17) 0.6692(4) 0.0811(13) Uani 1 1 d .
H33A H 0.5971 0.2960 0.7088 0.097 Uiso 1 1 calc R
H33B H 0.4935 0.3027 0.6006 0.097 Uiso 1 1 calc R
C34 C 0.4755(7) 0.2362(2) 0.6679(5) 0.0971(16) Uani 1 1 d .
P2 P 0.72831(8) 0.81935(3) 0.96961(6) 0.04184(18) Uani 1 1 d .
F4 F 0.6577(4) 0.96745(15) 0.8394(3) 0.1432(15) Uani 1 1 d .
F5 F 0.8492(3) 1.00011(10) 0.8908(2) 0.0980(8) Uani 1 1 d .
F6 F 0.7348(4) 0.99536(11) 0.9872(3) 0.1346(14) Uani 1 1 d .
O11 O 0.5141(2) 0.65536(10) 1.0316(2) 0.0665(7) Uani 1 1 d .
O12 O 0.5610(3) 0.59302(13) 1.1597(2) 0.0861(9) Uani 1 1 d .
O13 O 0.7515(3) 0.57245(13) 1.1351(3) 0.0875(9) Uani 1 1 d .
O14 O 0.6797(6) 0.64052(13) 0.8986(3) 0.142(2) Uani 1 1 d .
O15 O 0.7223(2) 0.75301(8) 0.97463(15) 0.0443(5) Uani 1 1 d .
O16 O 0.6123(2) 0.82427(9) 1.01556(17) 0.0519(5) Uani 1 1 d .
O17 O 0.6913(2) 0.82319(8) 0.84842(14) 0.0459(5) Uani 1 1 d .
O18 O 0.88332(19) 0.81817(8) 1.02797(14) 0.0435(5) Uani 1 1 d .
O19 O 0.7322(2) 0.88526(9) 0.97824(16) 0.0512(5) Uani 1 1 d .
C1A C 0.5385(4) 0.60098(16) 1.0567(3) 0.0683(11) Uani 1 1 d .
H1A H 0.4667 0.5785 1.0155 0.082 Uiso 1 1 calc R
C2A C 0.6660(5) 0.58692(16) 1.0389(3) 0.0755(11) Uani 1 1 d .
H2A H 0.6548 0.5581 0.9893 0.091 Uiso 1 1 calc R
C3A C 0.7095(5) 0.63899(17) 1.0032(4) 0.0790(13) Uani 1 1 d .
H3A H 0.8034 0.6441 1.0365 0.095 Uiso 1 1 calc R
C4A C 0.6356(3) 0.67981(13) 1.0399(3) 0.0482(7) Uani 1 1 d .
H4A H 0.6827 0.6874 1.1113 0.058 Uiso 1 1 calc R
C5A C 0.6054(3) 0.73189(13) 0.9821(2) 0.0481(7) Uani 1 1 d .
H5A H 0.5427 0.7258 0.9142 0.058 Uiso 1 1 calc R
C6A C 0.5556(4) 0.77535(14) 1.0358(3) 0.0570(9) Uani 1 1 d .
H6A1 H 0.4612 0.7772 1.0096 0.068 Uiso 1 1 calc R
H6A2 H 0.5827 0.7685 1.1080 0.068 Uiso 1 1 calc R
C7A C 0.6829(4) 0.56893(16) 1.2071(3) 0.0701(10) Uani 1 1 d .
C8A C 0.6650(6) 0.51123(18) 1.2302(4) 0.0928(15) Uani 1 1 d .
H8A1 H 0.7487 0.4952 1.2626 0.139 Uiso 1 1 calc R
H8A2 H 0.6211 0.4926 1.1684 0.139 Uiso 1 1 calc R
H8A3 H 0.6138 0.5092 1.2745 0.139 Uiso 1 1 calc R
C9A C 0.7530(8) 0.6010(3) 1.2979(5) 0.145(3) Uani 1 1 d .
H9A1 H 0.8368 0.5853 1.3314 0.217 Uiso 1 1 calc R
H9A2 H 0.7033 0.6016 1.3434 0.217 Uiso 1 1 calc R
H9A3 H 0.7642 0.6368 1.2778 0.217 Uiso 1 1 calc R
C10A C 0.9638(3) 0.77217(12) 1.0452(2) 0.0452(7) Uani 1 1 d .
C11A C 1.0265(3) 0.75464(14) 1.1440(2) 0.0499(8) Uani 1 1 d .
C12A C 1.1076(4) 0.71042(15) 1.1530(3) 0.0578(9) Uani 1 1 d .
H12A H 1.1518 0.6977 1.2177 0.069 Uiso 1 1 calc R
C13A C 1.1265(4) 0.68440(15) 1.0724(3) 0.0601(9) Uani 1 1 d .
C14A C 1.0668(3) 0.70501(14) 0.9767(3) 0.0548(8) Uani 1 1 d .
H14A H 1.0812 0.6889 0.9214 0.066 Uiso 1 1 calc R
C15A C 0.9857(3) 0.74931(13) 0.9615(2) 0.0443(7) Uani 1 1 d .
C16A C 0.9287(3) 0.77259(14) 0.8562(2) 0.0489(8) Uani 1 1 d .
H16C H 0.9899 0.7660 0.8203 0.059 Uiso 1 1 calc R
H16D H 0.9230 0.8110 0.8629 0.059 Uiso 1 1 calc R
C17A C 0.7955(3) 0.75257(13) 0.7902(2) 0.0472(7) Uani 1 1 d .
C18A C 0.7867(4) 0.70759(14) 0.7296(3) 0.0573(9) Uani 1 1 d .
H18A H 0.8617 0.6883 0.7345 0.069 Uiso 1 1 calc R
C19A C 0.6675(4) 0.69101(16) 0.6619(3) 0.0627(9) Uani 1 1 d .
C20A C 0.5600(4) 0.72257(17) 0.6512(3) 0.0638(10) Uani 1 1 d .
H20A H 0.4814 0.7125 0.6032 0.077 Uiso 1 1 calc R
C21A C 0.5613(3) 0.76894(15) 0.7081(2) 0.0533(8) Uani 1 1 d .
C22A C 0.6818(3) 0.78004(13) 0.7826(2) 0.0470(7) Uani 1 1 d .
C23A C 1.0137(4) 0.78361(16) 1.2384(3) 0.0586(9) Uani 1 1 d .
C24A C 0.4430(4) 0.80536(16) 0.6848(3) 0.0617(10) Uani 1 1 d .
C25A C 1.0546(6) 0.8418(2) 1.2400(3) 0.0921(15) Uani 1 1 d .
H25D H 1.1423 0.8437 1.2387 0.138 Uiso 1 1 calc R
H25E H 1.0502 0.8586 1.3005 0.138 Uiso 1 1 calc R
H25F H 0.9972 0.8598 1.1818 0.138 Uiso 1 1 calc R
C26A C 0.8738(4) 0.7800(2) 1.2397(3) 0.0751(11) Uani 1 1 d .
H26D H 0.8489 0.7432 1.2388 0.113 Uiso 1 1 calc R
H26E H 0.8164 0.7978 1.1811 0.113 Uiso 1 1 calc R
H26F H 0.8683 0.7969 1.2998 0.113 Uiso 1 1 calc R
C27A C 1.1008(5) 0.7570(2) 1.3376(3) 0.0973(17) Uani 1 1 d .
H27D H 1.1903 0.7586 1.3407 0.146 Uiso 1 1 calc R
H27E H 1.0752 0.7204 1.3390 0.146 Uiso 1 1 calc R
H27F H 1.0908 0.7756 1.3947 0.146 Uiso 1 1 calc R
C28A C 1.2162(5) 0.6361(2) 1.0882(4) 0.0905(15) Uani 1 1 d .
H28D H 1.2967 0.6436 1.1412 0.136 Uiso 1 1 calc R
H28E H 1.2336 0.6285 1.0265 0.136 Uiso 1 1 calc R
H28F H 1.1750 0.6058 1.1068 0.136 Uiso 1 1 calc R
C29A C 0.6557(5) 0.6407(2) 0.6007(4) 0.0912(15) Uani 1 1 d .
H29D H 0.6349 0.6113 0.6368 0.137 Uiso 1 1 calc R
H29E H 0.7368 0.6337 0.5895 0.137 Uiso 1 1 calc R
H29F H 0.5878 0.6449 0.5366 0.137 Uiso 1 1 calc R
C30A C 0.4814(5) 0.8634(2) 0.6685(5) 0.1060(19) Uani 1 1 d .
H30D H 0.4062 0.8861 0.6544 0.159 Uiso 1 1 calc R
H30E H 0.5138 0.8644 0.6124 0.159 Uiso 1 1 calc R
H30F H 0.5478 0.8757 0.7285 0.159 Uiso 1 1 calc R
C31A C 0.3361(5) 0.7904(3) 0.5857(3) 0.0958(16) Uani 1 1 d .
H31D H 0.2636 0.8143 0.5743 0.144 Uiso 1 1 calc R
H31E H 0.3078 0.7545 0.5902 0.144 Uiso 1 1 calc R
H31F H 0.3699 0.7931 0.5305 0.144 Uiso 1 1 calc R
C32A C 0.3818(5) 0.8048(2) 0.7684(3) 0.0876(14) Uani 1 1 d .
H32D H 0.3081 0.8284 0.7507 0.131 Uiso 1 1 calc R
H32E H 0.4449 0.8164 0.8308 0.131 Uiso 1 1 calc R
H32F H 0.3538 0.7692 0.7764 0.131 Uiso 1 1 calc R
C33A C 0.8213(4) 0.91589(14) 0.9479(3) 0.0635(9) Uani 1 1 d .
H33C H 0.8373 0.8990 0.8906 0.076 Uiso 1 1 calc R
H33D H 0.9035 0.9183 1.0029 0.076 Uiso 1 1 calc R
C34A C 0.7672(5) 0.96966(16) 0.9194(4) 0.0752(12) Uani 1 1 d .

loop_
_atom_site_aniso_label
_atom_site_aniso_U_11
_atom_site_aniso_U_22
_atom_site_aniso_U_33
_atom_site_aniso_U_23
_atom_site_aniso_U_13
_atom_site_aniso_U_12
P1 0.0570(5) 0.0415(4) 0.0432(4) -0.0030(4) 0.0177(4) -0.0077(4)
F1 0.561(13) 0.089(3) 0.246(6) 0.069(3) 0.296(8) 0.107(5)
F2 0.182(3) 0.0583(15) 0.140(3) -0.0242(16) 0.091(2) 0.0078(18)
F3 0.163(4) 0.146(4) 0.441(11) -0.169(6) 0.135(6) -0.067(3)
O1 0.137(3) 0.0621(17) 0.090(2) 0.0222(15) 0.075(2) 0.0353(17)
O2 0.107(3) 0.117(3) 0.123(3) 0.063(2) 0.072(2) 0.049(2)
O3 0.092(2) 0.128(3) 0.108(3) 0.058(2) 0.058(2) 0.046(2)
O4 0.063(2) 0.076(3) 0.418(10) 0.079(4) -0.022(4) -0.0087(19)
O5 0.0578(14) 0.0442(13) 0.0483(13) -0.0003(9) 0.0252(11) -0.0054(10)
O6 0.0657(14) 0.0463(13) 0.0568(13) 0.0003(11) 0.0286(11) -0.0089(11)
O7 0.0580(13) 0.0413(11) 0.0470(12) 0.0016(10) 0.0170(10) -0.0057(10)
O8 0.0700(15) 0.0508(13) 0.0409(11) -0.0053(10) 0.0159(10) -0.0063(11)
O9 0.0725(15) 0.0406(12) 0.0621(15) -0.0053(11) 0.0293(12) -0.0111(12)
C1 0.128(4) 0.060(3) 0.069(3) 0.007(2) 0.035(3) 0.029(3)
C2 0.074(3) 0.059(2) 0.110(4) 0.025(2) 0.019(3) 0.000(2)
C3 0.076(3) 0.065(3) 0.131(4) 0.041(3) 0.051(3) 0.016(2)
C4 0.0540(19) 0.056(2) 0.0495(19) 0.0026(15) 0.0213(16) 0.0010(15)
C5 0.061(2) 0.0479(18) 0.0421(17) -0.0003(13) 0.0202(15) -0.0007(15)
C6 0.072(2) 0.053(2) 0.062(2) 0.0004(16) 0.0355(18) 0.0032(17)
C7 0.072(3) 0.102(4) 0.092(3) 0.028(3) 0.033(3) 0.024(3)
C8 0.108(4) 0.128(5) 0.185(6) 0.091(5) 0.090(4) 0.059(4)
C9 0.121(6) 0.209(10) 0.208(10) -0.030(8) -0.029(6) 0.008(6)
C10 0.0487(17) 0.0398(16) 0.0470(17) 0.0013(13) 0.0184(14) 0.0003(14)
C11 0.0423(16) 0.0472(18) 0.0476(18) 0.0027(14) 0.0122(14) 0.0009(14)
C12 0.0530(19) 0.061(2) 0.052(2) -0.0025(16) 0.0135(16) -0.0068(17)
C13 0.054(2) 0.055(2) 0.066(2) -0.0008(17) 0.0202(17) -0.0097(16)
C14 0.056(2) 0.053(2) 0.064(2) 0.0085(16) 0.0300(17) -0.0005(16)
C15 0.0512(19) 0.0490(19) 0.0524(19) 0.0016(14) 0.0221(15) 0.0043(15)
C16 0.077(2) 0.055(2) 0.057(2) -0.0018(17) 0.0380(19) -0.0049(18)
C17 0.079(2) 0.057(2) 0.0368(17) -0.0040(15) 0.0206(17) -0.0034(18)
C18 0.096(3) 0.060(2) 0.0430(19) 0.0041(16) 0.025(2) -0.010(2)
C19 0.114(4) 0.068(3) 0.046(2) 0.0089(19) 0.017(2) -0.003(3)
C20 0.101(3) 0.086(3) 0.044(2) 0.006(2) 0.003(2) 0.009(3)
C21 0.083(3) 0.073(3) 0.0403(19) -0.0045(17) 0.0117(18) -0.010(2)
C22 0.077(2) 0.055(2) 0.0346(16) -0.0046(15) 0.0173(16) -0.0084(18)
C23 0.0483(18) 0.060(2) 0.0406(17) 0.0071(14) 0.0087(14) 0.0000(15)
C24 0.079(3) 0.114(4) 0.052(2) -0.011(2) 0.007(2) -0.016(3)
C25 0.102(3) 0.063(2) 0.066(2) 0.019(2) 0.027(2) 0.023(2)
C26 0.055(2) 0.063(2) 0.0477(19) 0.0056(16) 0.0152(15) -0.0072(16)
C27 0.055(2) 0.095(3) 0.052(2) 0.009(2) 0.0097(17) -0.006(2)
C28 0.078(3) 0.075(3) 0.097(3) 0.002(2) 0.034(2) -0.033(2)
C29 0.148(5) 0.084(4) 0.085(3) 0.035(3) 0.022(3) 0.004(3)
C30 0.115(5) 0.145(6) 0.155(6) -0.078(5) 0.041(4) -0.058(4)
C31 0.100(4) 0.208(8) 0.105(5) 0.039(5) -0.022(4) -0.047(5)
C32 0.089(4) 0.166(6) 0.072(3) -0.014(3) 0.016(3) -0.033(4)
C33 0.106(3) 0.050(2) 0.106(4) -0.012(2) 0.061(3) -0.004(2)
C34 0.124(5) 0.062(3) 0.124(5) -0.008(3) 0.067(4) -0.014(3)
P2 0.0488(4) 0.0372(4) 0.0394(4) 0.0000(3) 0.0143(3) 0.0031(3)
F4 0.122(3) 0.120(3) 0.153(3) 0.068(2) -0.003(2) 0.010(2)
F5 0.123(2) 0.0543(14) 0.127(2) 0.0210(14) 0.0549(18) -0.0069(14)
F6 0.228(4) 0.0473(15) 0.181(3) -0.0015(17) 0.138(3) 0.0187(19)
O11 0.0529(14) 0.0565(15) 0.093(2) 0.0203(13) 0.0277(13) -0.0011(11)
O12 0.090(2) 0.096(2) 0.081(2) 0.0345(16) 0.0398(17) 0.0282(17)
O13 0.0855(19) 0.087(2) 0.102(2) 0.0364(18) 0.0459(18) 0.0222(16)
O14 0.305(6) 0.063(2) 0.102(3) 0.0091(18) 0.127(4) 0.019(3)
O15 0.0517(13) 0.0354(11) 0.0489(12) -0.0017(9) 0.0208(10) -0.0018(9)
O16 0.0594(13) 0.0449(12) 0.0567(13) 0.0012(10) 0.0265(10) 0.0084(11)
O17 0.0579(12) 0.0394(11) 0.0382(11) 0.0009(9) 0.0129(9) 0.0051(10)
O18 0.0476(11) 0.0368(10) 0.0431(11) -0.0004(9) 0.0109(9) 0.0026(9)
O19 0.0645(14) 0.0371(12) 0.0537(13) -0.0030(10) 0.0217(11) 0.0037(11)
C1A 0.075(3) 0.053(2) 0.068(3) 0.0151(18) 0.012(2) -0.0082(19)
C2A 0.113(3) 0.050(2) 0.073(3) 0.0089(19) 0.043(2) 0.013(2)
C3A 0.105(3) 0.060(2) 0.095(3) 0.022(2) 0.064(3) 0.021(2)
C4A 0.0462(17) 0.0461(18) 0.0528(19) 0.0004(14) 0.0167(15) -0.0045(13)
C5A 0.0474(17) 0.0471(18) 0.0487(18) 0.0035(14) 0.0143(14) -0.0033(14)
C6A 0.056(2) 0.054(2) 0.067(2) 0.0059(17) 0.0273(17) 0.0021(16)
C7A 0.083(3) 0.065(2) 0.064(2) 0.0068(19) 0.025(2) 0.011(2)
C8A 0.132(4) 0.070(3) 0.093(3) 0.025(2) 0.061(3) 0.022(3)
C9A 0.184(7) 0.106(5) 0.105(5) -0.027(4) -0.008(5) -0.003(5)
C10A 0.0466(17) 0.0404(17) 0.0479(18) -0.0001(13) 0.0147(14) 0.0007(13)
C11A 0.0489(18) 0.0524(19) 0.0456(18) 0.0030(14) 0.0120(14) 0.0012(15)
C12A 0.054(2) 0.064(2) 0.049(2) 0.0083(17) 0.0086(16) 0.0086(17)
C13A 0.055(2) 0.055(2) 0.065(2) 0.0045(17) 0.0135(17) 0.0114(16)
C14A 0.056(2) 0.054(2) 0.056(2) -0.0030(16) 0.0193(16) 0.0069(16)
C15A 0.0455(16) 0.0441(17) 0.0427(16) -0.0012(13) 0.0137(13) -0.0002(14)
C16A 0.0533(19) 0.0487(19) 0.0465(18) 0.0003(14) 0.0191(15) 0.0019(14)
C17A 0.0592(19) 0.0448(18) 0.0387(16) 0.0024(13) 0.0173(14) -0.0001(15)
C18A 0.075(2) 0.053(2) 0.0494(19) 0.0018(16) 0.0287(18) 0.0054(17)
C19A 0.078(3) 0.062(2) 0.049(2) -0.0099(17) 0.0233(19) -0.008(2)
C20A 0.075(3) 0.070(2) 0.0419(19) -0.0067(17) 0.0132(18) -0.012(2)
C21A 0.058(2) 0.061(2) 0.0369(16) 0.0021(15) 0.0111(15) -0.0054(16)
C22A 0.060(2) 0.0404(17) 0.0387(16) 0.0045(13) 0.0131(14) -0.0017(14)
C23A 0.060(2) 0.069(2) 0.0411(18) -0.0048(16) 0.0095(16) -0.0033(18)
C24A 0.057(2) 0.077(3) 0.0424(18) 0.0055(17) 0.0056(16) 0.0005(17)
C25A 0.126(4) 0.089(3) 0.061(3) -0.026(2) 0.030(3) -0.029(3)
C26A 0.072(3) 0.099(3) 0.058(2) -0.010(2) 0.027(2) 0.004(2)
C27A 0.101(4) 0.137(5) 0.045(2) 0.004(2) 0.011(2) 0.032(3)
C28A 0.102(4) 0.078(3) 0.083(3) 0.009(2) 0.019(3) 0.042(3)
C29A 0.115(4) 0.078(3) 0.078(3) -0.033(2) 0.027(3) -0.007(3)
C30A 0.086(3) 0.080(3) 0.125(4) 0.035(3) -0.003(3) 0.010(3)
C31A 0.071(3) 0.139(5) 0.058(3) -0.007(3) -0.004(2) 0.004(3)
C32A 0.072(3) 0.123(4) 0.068(3) 0.005(3) 0.022(2) 0.026(3)
C33A 0.073(2) 0.0426(19) 0.079(3) 0.0040(17) 0.031(2) -0.0002(17)
C34A 0.098(3) 0.047(2) 0.083(3) 0.012(2) 0.032(3) 0.005(2)

loop_
_atom_type_symbol
_atom_type_description
_atom_type_scat_dispersion_real
_atom_type_scat_dispersion_imag
_atom_type_scat_source
C C 0.0033 0.0016 'International Tables Vol C Tables 4.2.6.8 and 6.1.1.4'
H H 0.0000 0.0000 'International Tables Vol C Tables 4.2.6.8 and 6.1.1.4'
O O 0.0106 0.0060 'International Tables Vol C Tables 4.2.6.8 and 6.1.1.4'
F F 0.0171 0.0103 'International Tables Vol C Tables 4.2.6.8 and 6.1.1.4'
P P 0.1023 0.0942 'International Tables Vol C Tables 4.2.6.8 and 6.1.1.4'

loop_
_geom_angle_atom_site_label_1
_geom_angle_atom_site_label_2
_geom_angle_atom_site_label_3
_geom_angle
_geom_angle_publ_flag
O5 P1 O6 90.70(12) y
O5 P1 O7 94.60(12) y
O5 P1 O8 91.17(12) y
O5 P1 O9 174.79(13) y
O6 P1 O7 121.30(12) y
O6 P1 O8 125.31(13) y
O6 P1 O9 84.55(12) y
O7 P1 O8 113.00(12) y
O7 P1 O9 89.71(12) y
O8 P1 O9 89.84(12) y
C1 O1 C4 109.7(3) ?
C1 O2 C7 111.8(3) ?
C7 O3 C2 110.7(4) ?
C5 O5 P1 115.60(19) ?
C6 O6 P1 117.5(2) ?
C10 O7 P1 126.2(2) ?
C22 O8 P1 124.6(2) ?
C33 O9 P1 120.9(2) ?
O2 C1 O1 113.5(5) ?
O2 C1 C2 105.2(4) ?
O1 C1 C2 107.7(4) ?
O3 C2 C1 104.9(4) ?
O3 C2 C3 112.6(5) ?
C1 C2 C3 105.0(3) ?
O4 C3 C2 112.2(5) ?
O4 C3 C4 109.2(4) ?
C2 C3 C4 102.3(3) ?
O1 C4 C3 104.9(3) ?
O1 C4 C5 109.1(3) ?
C3 C4 C5 114.4(3) ?
O5 C5 C6 104.0(3) ?
O5 C5 C4 106.5(3) ?
C6 C5 C4 115.3(3) ?
O6 C6 C5 105.6(3) ?
O2 C7 O3 106.1(4) ?
O2 C7 C8 109.5(5) ?
O3 C7 C8 111.3(4) ?
O2 C7 C9 108.3(6) ?
O3 C7 C9 108.8(6) ?
C8 C7 C9 112.6(6) ?
C15 C10 C11 123.2(3) ?
C15 C10 O7 117.8(3) ?
C11 C10 O7 118.6(3) ?
C12 C11 C10 115.4(3) ?
C12 C11 C23 120.8(3) ?
C10 C11 C23 123.8(3) ?
C11 C12 C13 123.4(3) ?
C14 C13 C12 117.8(3) ?
C14 C13 C28 121.6(4) ?
C12 C13 C28 120.5(4) ?
C13 C14 C15 122.1(3) ?
C14 C15 C10 117.6(3) ?
C14 C15 C16 119.9(3) ?
C10 C15 C16 122.4(3) ?
C17 C16 C15 118.2(3) ?
C18 C17 C22 116.5(4) ?
C18 C17 C16 121.3(4) ?
C22 C17 C16 122.2(3) ?
C19 C18 C17 122.0(4) ?
C18 C19 C20 118.2(4) ?
C18 C19 C29 120.4(5) ?
C20 C19 C29 121.3(5) ?
C19 C20 C21 124.4(4) ?
C22 C21 C20 114.2(4) ?
C22 C21 C24 124.4(4) ?
C20 C21 C24 121.3(4) ?
C21 C22 C17 124.1(3) ?
C21 C22 O8 119.0(3) ?
C17 C22 O8 116.7(3) ?
C26 C23 C25 109.6(3) ?
C26 C23 C27 106.5(3) ?
C25 C23 C27 107.7(3) ?
C26 C23 C11 111.4(3) ?
C25 C23 C11 110.1(3) ?
C27 C23 C11 111.5(3) ?
C32 C24 C30 110.4(5) ?
C32 C24 C31 107.5(5) ?
C30 C24 C31 108.1(5) ?
C32 C24 C21 112.0(4) ?
C30 C24 C21 107.8(4) ?
C31 C24 C21 111.0(5) ?
O9 C33 C34 111.7(4) ?
F1 C34 F3 99.7(6) ?
F1 C34 F2 108.5(5) ?
F3 C34 F2 107.0(5) ?
F1 C34 C33 115.4(6) ?
F3 C34 C33 110.4(6) ?
F2 C34 C33 114.5(5) ?
O15 P2 O16 90.73(12) y
O15 P2 O17 95.98(11) y
O15 P2 O18 90.54(11) y
O15 P2 O19 173.10(11) y
O16 P2 O17 117.50(12) y
O16 P2 O18 128.99(12) y
O16 P2 O19 84.15(12) y
O17 P2 O18 113.04(11) y
O17 P2 O19 90.50(11) y
O18 P2 O19 89.10(11) y
C1A O11 C4A 107.6(3) ?
C1A O12 C7A 111.5(3) ?
C2A O13 C7A 110.7(3) ?
C5A O15 P2 115.23(19) ?
C6A O16 P2 117.3(2) ?
C22A O17 P2 125.74(19) ?
C10A O18 P2 125.74(19) ?
C33A O19 P2 121.7(2) ?
O12 C1A O11 110.5(4) ?
O12 C1A C2A 105.9(3) ?
O11 C1A C2A 106.8(3) ?
O13 C2A C3A 110.8(4) ?
O13 C2A C1A 104.7(3) ?
C3A C2A C1A 104.6(3) ?
O14 C3A C4A 112.2(4) ?
O14 C3A C2A 112.2(4) ?
C4A C3A C2A 102.3(3) ?
O11 C4A C3A 105.5(3) ?
O11 C4A C5A 107.2(3) ?
C3A C4A C5A 117.0(3) ?
O15 C5A C4A 108.7(2) ?
O15 C5A C6A 104.1(3) ?
C4A C5A C6A 113.8(3) ?
O16 C6A C5A 105.5(3) ?
O12 C7A O13 105.6(3) ?
O12 C7A C9A 108.0(4) ?
O13 C7A C9A 109.1(5) ?
O12 C7A C8A 110.1(4) ?
O13 C7A C8A 110.0(3) ?
C9A C7A C8A 113.6(4) ?
C15A C10A C11A 122.7(3) ?
C15A C10A O18 117.2(3) ?
C11A C10A O18 119.8(3) ?
C10A C11A C12A 115.3(3) ?
C10A C11A C23A 123.0(3) ?
C12A C11A C23A 121.7(3) ?
C13A C12A C11A 124.3(3) ?
C12A C13A C14A 117.9(3) ?
C12A C13A C28A 121.3(3) ?
C14A C13A C28A 120.7(4) ?
C13A C14A C15A 121.3(3) ?
C14A C15A C10A 118.4(3) ?
C14A C15A C16A 119.5(3) ?
C10A C15A C16A 122.1(3) ?
C15A C16A C17A 117.8(3) ?
C22A C17A C18A 118.3(3) ?
C22A C17A C16A 121.8(3) ?
C18A C17A C16A 119.7(3) ?
C19A C18A C17A 121.1(3) ?
C20A C19A C18A 117.9(3) ?
C20A C19A C29A 120.6(4) ?
C18A C19A C29A 121.5(4) ?
C19A C20A C21A 124.3(4) ?
C20A C21A C22A 114.5(3) ?
C20A C21A C24A 121.6(3) ?
C22A C21A C24A 123.7(3) ?
C17A C22A O17 117.5(3) ?
C17A C22A C21A 123.2(3) ?
O17 C22A C21A 119.2(3) ?
C25A C23A C26A 110.0(4) ?
C25A C23A C27A 108.0(4) ?
C26A C23A C27A 106.3(4) ?
C25A C23A C11A 110.6(3) ?
C26A C23A C11A 110.5(3) ?
C27A C23A C11A 111.2(3) ?
C21A C24A C32A 112.4(3) ?
C21A C24A C31A 112.5(4) ?
C32A C24A C31A 107.4(4) ?
C21A C24A C30A 110.2(4) ?
C32A C24A C30A 109.2(4) ?
C31A C24A C30A 104.8(4) ?
O19 C33A C34A 109.1(3) ?
F6 C34A F5 107.9(4) ?
F6 C34A F4 104.7(5) ?
F5 C34A F4 105.8(4) ?
F6 C34A C33A 116.1(4) ?
F5 C34A C33A 111.0(4) ?
F4 C34A C33A 110.8(4) ?

loop_
_geom_bond_atom_site_label_1
_geom_bond_atom_site_label_2
_geom_bond_distance
_geom_bond_publ_flag
P1 O5 1.664(2) y
P1 O6 1.599(2) y
P1 O7 1.607(2) y
P1 O8 1.614(2) y
P1 O9 1.654(2) y
F1 C34 1.261(7) ?
F2 C34 1.318(6) ?
F3 C34 1.297(8) ?
O1 C1 1.403(5) ?
O1 C4 1.403(4) ?
O2 C1 1.378(6) ?
O2 C7 1.390(6) ?
O3 C7 1.398(5) ?
O3 C2 1.406(6) ?
O4 C3 1.388(6) ?
O5 C5 1.419(4) ?
O6 C6 1.441(4) ?
O7 C10 1.415(4) ?
O8 C22 1.405(4) ?
O9 C33 1.401(5) ?
C1 C2 1.490(7) ?
C2 C3 1.503(6) ?
C3 C4 1.518(5) ?
C4 C5 1.520(5) ?
C5 C6 1.519(5) ?
C7 C8 1.489(7) ?
C7 C9 1.501(10) ?
C10 C15 1.392(5) ?
C10 C11 1.406(4) ?
C11 C12 1.390(5) ?
C11 C23 1.539(5) ?
C12 C13 1.396(5) ?
C13 C14 1.379(5) ?
C13 C28 1.510(5) ?
C14 C15 1.387(5) ?
C15 C16 1.518(5) ?
C16 C17 1.506(5) ?
C17 C18 1.395(5) ?
C17 C22 1.403(5) ?
C18 C19 1.370(6) ?
C19 C20 1.373(7) ?
C19 C29 1.520(6) ?
C20 C21 1.399(6) ?
C21 C22 1.391(5) ?
C21 C24 1.547(6) ?
C23 C26 1.524(5) ?
C23 C25 1.537(6) ?
C23 C27 1.538(5) ?
C24 C32 1.490(7) ?
C24 C30 1.517(9) ?
C24 C31 1.534(8) ?
C33 C34 1.406(6) ?
P2 O15 1.665(2) y
P2 O16 1.597(2) y
P2 O17 1.610(2) y
P2 O18 1.612(2) y
P2 O19 1.655(2) y
F4 C34A 1.338(6) ?
F5 C34A 1.331(5) ?
F6 C34A 1.287(5) ?
O11 C1A 1.410(4) ?
O11 C4A 1.425(4) ?
O12 C1A 1.394(5) ?
O12 C7A 1.407(5) ?
O13 C2A 1.407(5) ?
O13 C7A 1.438(5) ?
O14 C3A 1.390(6) ?
O15 C5A 1.410(4) ?
O16 C6A 1.441(4) ?
O17 C22A 1.401(4) ?
O18 C10A 1.418(4) ?
O19 C33A 1.406(4) ?
C1A C2A 1.527(6) ?
C2A C3A 1.526(6) ?
C3A C4A 1.491(5) ?
C4A C5A 1.513(4) ?
C5A C6A 1.520(5) ?
C7A C9A 1.483(7) ?
C7A C8A 1.508(6) ?
C10A C15A 1.392(4) ?
C10A C11A 1.394(4) ?
C11A C12A 1.395(5) ?
C11A C23A 1.553(5) ?
C12A C13A 1.373(5) ?
C13A C14A 1.381(5) ?
C13A C28A 1.523(5) ?
C14A C15A 1.389(5) ?
C15A C16A 1.514(4) ?
C16A C17A 1.523(5) ?
C17A C22A 1.386(5) ?
C17A C18A 1.394(5) ?
C18A C19A 1.392(5) ?
C19A C20A 1.377(6) ?
C19A C29A 1.506(6) ?
C20A C21A 1.405(5) ?
C21A C22A 1.407(5) ?
C21A C24A 1.521(5) ?
C23A C25A 1.522(6) ?
C23A C26A 1.528(6) ?
C23A C27A 1.548(6) ?
C24A C32A 1.523(6) ?
C24A C31A 1.533(5) ?
C24A C30A 1.550(7) ?
C33A C34A 1.471(5) ?
